data_7712295
loop_
_publ_author_name
'Shiga, Takuya'
'Miyamoto, Haruka'
'Okamoto, Yukiko'
'Oshio, Hiroki'
'Mihara, Nozomi'
'Nihei, Masayuki'

_publ_section_title
;
 Tetranuclear [Cu<sub>3</sub>Ln] complexes derived from a tetraketone-type
 ligand.
;
_journal_name_full 'Dalton transactions (Cambridge, England : 2003)'
_journal_paper_doi 10.1039/d2dt03892g
_journal_year 2023
_chemical_formula_moiety 'C27 H36 Cu3 Gd N2 O21, N O3, 2(C H4 O)'
_chemical_formula_sum 'C29 H44 Cu3 Gd N3 O26'
_chemical_formula_weight 1198.54
_space_group_crystal_system monoclinic
_space_group_IT_number 14
_space_group_name_Hall '-P 2ybc'
_space_group_name_H-M_alt 'P 1 21/c 1'
_atom_sites_solution_hydrogens geom
_audit_creation_method SHELXL-2016/6
_audit_update_record
;
2022-11-30 deposited with the CCDC.	2023-01-30 downloaded from the CCDC.
;
_cell_angle_alpha 90
_cell_angle_beta 103.2910(10)
_cell_angle_gamma 90
_cell_formula_units_Z 4
_cell_length_a 8.9376(8)
_cell_length_b 27.147(2)
_cell_length_c 17.9174(16)
_cell_measurement_reflns_used 9963
_cell_measurement_temperature 100(2)
_cell_measurement_theta_max 27.47
_cell_measurement_theta_min 2.34
_cell_volume 4230.8(6)
_computing_structure_refinement 'SHELXL-2016/6 (Sheldrick, 2016)'
_computing_structure_solution 'SHELXT 2014/5 (Sheldrick, 2014)'
_diffrn_ambient_temperature 100(2)
_diffrn_detector_area_resol_mean 8.366
_diffrn_measured_fraction_theta_full 0.997
_diffrn_measured_fraction_theta_max 0.996
_diffrn_measurement_device_type 'Bruker APEX-II CCD'
_diffrn_measurement_method '\f and \w scans'
_diffrn_radiation_type MoK\a
_diffrn_radiation_wavelength 0.71073
_diffrn_reflns_av_R_equivalents 0.0312
_diffrn_reflns_av_unetI/netI 0.0356
_diffrn_reflns_Laue_measured_fraction_full 0.997
_diffrn_reflns_Laue_measured_fraction_max 0.996
_diffrn_reflns_limit_h_max 11
_diffrn_reflns_limit_h_min -11
_diffrn_reflns_limit_k_max 35
_diffrn_reflns_limit_k_min -22
_diffrn_reflns_limit_l_max 23
_diffrn_reflns_limit_l_min -23
_diffrn_reflns_number 24193
_diffrn_reflns_point_group_measured_fraction_full 0.997
_diffrn_reflns_point_group_measured_fraction_max 0.996
_diffrn_reflns_theta_full 25.242
_diffrn_reflns_theta_max 27.474
_diffrn_reflns_theta_min 1.388
_diffrn_source 'fine-focus sealed tube'
_exptl_absorpt_coefficient_mu 3.130
_exptl_absorpt_correction_T_max 0.7456
_exptl_absorpt_correction_T_min 0.4449
_exptl_absorpt_correction_type empirical
_exptl_absorpt_process_details SADABS
_exptl_crystal_colour green
_exptl_crystal_density_diffrn 1.882
_exptl_crystal_density_meas ?
_exptl_crystal_description plates
_exptl_crystal_F_000 2392
_exptl_crystal_size_max 0.200
_exptl_crystal_size_mid 0.150
_exptl_crystal_size_min 0.100
_refine_diff_density_max 1.365
_refine_diff_density_min -2.086
_refine_diff_density_rms 0.179
_refine_ls_extinction_method none
_refine_ls_goodness_of_fit_ref 1.274
_refine_ls_hydrogen_treatment constr
_refine_ls_matrix_type full
_refine_ls_number_parameters 600
_refine_ls_number_reflns 9682
_refine_ls_number_restraints 75
_refine_ls_restrained_S_all 1.277
_refine_ls_R_factor_all 0.0580
_refine_ls_R_factor_gt 0.0558
_refine_ls_shift/su_max 0.001
_refine_ls_shift/su_mean 0.000
_refine_ls_structure_factor_coef Fsqd
_refine_ls_weighting_details 'w=1/[\s^2^(Fo^2^)+(0.0001P)^2^+47.4304P] where P=(Fo^2^+2Fc^2^)/3'
_refine_ls_weighting_scheme calc
_refine_ls_wR_factor_gt 0.1223
_refine_ls_wR_factor_ref 0.1232
_reflns_Friedel_coverage 0.000
_reflns_number_gt 9322
_reflns_number_total 9682
_reflns_threshold_expression 'I > 2\s(I)'
_cod_data_source_file d2dt03892g2.cif
_cod_data_source_block Comp1_Cu3Gd-L1
_cod_depositor_comments
;
The following automatic conversions were performed:

data item '_exptl_crystal_density_meas' value 'not measured' was
changed to '?' -- the value is perceived as not measured.

Automatic conversion script
Id: cif_fix_values 7556 2019-12-06 15:28:31Z antanas 
;
_cod_original_cell_volume 4230.8(7)
_cod_original_sg_symbol_H-M 'P 21/c'
_cod_database_code 7712295
_shelx_shelxl_version_number 2016/6
_shelx_space_group_comment
;
The symmetry employed for this shelxl refinement is uniquely defined
by the following loop, which should always be used as a source of
symmetry information in preference to the above space-group names.
They are only intended as comments.
;
_shelx_estimated_absorpt_t_min 0.573
_shelx_estimated_absorpt_t_max 0.745

loop_
_space_group_symop_operation_xyz
'x, y, z'
'-x, y+1/2, -z+1/2'
'-x, -y, -z'
'x, -y-1/2, z-1/2'

loop_
_atom_site_label
_atom_site_type_symbol
_atom_site_fract_x
_atom_site_fract_y
_atom_site_fract_z
_atom_site_U_iso_or_equiv
_atom_site_adp_type
_atom_site_occupancy
_atom_site_site_symmetry_order
_atom_site_calc_flag
_atom_site_refinement_flags_posn
_atom_site_refinement_flags_adp
_atom_site_refinement_flags_occupancy
_atom_site_disorder_assembly
_atom_site_disorder_group
Cu1 Cu 0.05396(8) 0.33106(3) 0.17499(4) 0.01604(16) Uani 1 1 d . . . . .
Cu2 Cu 0.09492(8) 0.56183(3) 0.21677(4) 0.01590(15) Uani 1 1 d . . . . .
Cu3 Cu 0.68356(8) 0.43061(3) 0.33450(4) 0.01449(15) Uani 1 1 d . . . . .
Gd1 Gd 0.27601(3) 0.44107(2) 0.24472(2) 0.01132(8) Uani 1 1 d . . . . .
O1 O -0.1623(5) 0.31583(16) 0.1475(3) 0.0219(9) Uani 1 1 d . . . . .
O2 O 0.0214(4) 0.39997(15) 0.1941(2) 0.0146(8) Uani 1 1 d . . . . .
O3 O 0.0409(5) 0.49295(15) 0.2032(3) 0.0192(9) Uani 1 1 d . . . . .
O4 O -0.1133(5) 0.58503(16) 0.1834(3) 0.0224(10) Uani 1 1 d . . . . .
O5 O 0.1504(5) 0.62700(15) 0.2568(3) 0.0219(9) Uani 1 1 d . . . . .
O6 O 0.2928(4) 0.53327(15) 0.2603(2) 0.0147(8) Uani 1 1 d . . . . .
O7 O 0.5258(5) 0.48041(14) 0.3147(2) 0.0155(8) Uani 1 1 d . . . . .
O8 O 0.8487(5) 0.47607(16) 0.3702(3) 0.0236(10) Uani 1 1 d . . . . .
O9 O 0.8373(5) 0.37995(16) 0.3385(3) 0.0201(9) Uani 1 1 d . . . . .
O10 O 0.5141(4) 0.39029(14) 0.2804(3) 0.0157(8) Uani 1 1 d . . . . .
O11 O 0.2669(4) 0.34932(14) 0.2119(2) 0.0141(8) Uani 1 1 d . . . . .
O12 O 0.0897(5) 0.26152(16) 0.1903(3) 0.0247(10) Uani 1 1 d . . . . .
O13 O 0.2404(5) 0.38858(17) 0.3533(3) 0.0228(9) Uani 1 1 d . . . . .
O14 O 0.2204(6) 0.46713(18) 0.3658(3) 0.0301(11) Uani 1 1 d . . . . .
O15 O 0.1938(7) 0.4185(2) 0.4592(3) 0.0360(13) Uani 1 1 d D . . . .
O16 O 0.2110(6) 0.4381(3) 0.1036(3) 0.0413(15) Uani 1 1 d . . . . .
O17 O 0.4352(5) 0.4643(2) 0.1562(3) 0.0292(11) Uani 1 1 d . . . . .
O18 O 0.3716(8) 0.4572(3) 0.0328(3) 0.0542(18) Uani 1 1 d . . . . .
O19 O 0.0402(6) 0.3293(2) 0.0488(3) 0.0362(13) Uani 1 1 d . . . . .
H19 H -0.061879 0.324336 0.019756 0.043 Uiso 1 1 calc R U . . .
O20 O 0.1669(7) 0.5783(3) 0.1095(3) 0.0459(15) Uani 1 1 d . . . . .
H20 H 0.240777 0.603718 0.112046 0.055 Uiso 1 1 calc R U . . .
O21 O 0.6464(9) 0.4083(2) 0.4471(3) 0.0484(17) Uani 1 1 d . . . . .
H21 H 0.666218 0.374767 0.461031 0.058 Uiso 1 1 calc R U . . .
O22 O 0.6142(13) 0.1848(4) 0.3443(7) 0.050(2) Uani 0.574(10) 1 d . U P A 1
O23 O 0.6364(16) 0.2350(5) 0.4348(9) 0.068(3) Uani 0.574(10) 1 d . U P A 1
O24 O 0.7648(14) 0.1632(5) 0.4486(7) 0.065(3) Uani 0.574(10) 1 d . U P A 1
O25 O 0.2965(11) 0.3366(3) 0.5530(6) 0.088(3) Uani 1 1 d D . . . .
H25 H 0.245861 0.357098 0.522190 0.132 Uiso 1 1 calc DR U . . .
O26 O 0.2537(11) 0.6812(3) 0.4974(5) 0.073(2) Uani 1 1 d . . . . .
H26 H 0.286167 0.708954 0.514379 0.109 Uiso 1 1 calc R U . . .
N1 N 0.2160(6) 0.4244(2) 0.3945(3) 0.0188(10) Uani 1 1 d . . . . .
N2 N 0.3388(6) 0.4536(2) 0.0946(3) 0.0244(12) Uani 1 1 d . . . . .
N3 N 0.6737(7) 0.1969(3) 0.4145(4) 0.0522(15) Uani 1 1 d . U . . .
C1 C -0.4267(7) 0.3286(2) 0.0953(4) 0.0256(14) Uani 1 1 d . . . . .
H1 H -0.445374 0.328712 0.039190 0.038 Uiso 1 1 calc R U . . .
H1A H -0.502450 0.349697 0.111378 0.038 Uiso 1 1 calc R U . . .
H1B H -0.435821 0.294878 0.113281 0.038 Uiso 1 1 calc R U . . .
C2 C -0.2677(6) 0.3477(2) 0.1290(3) 0.0172(12) Uani 1 1 d . . . . .
C3 C -0.2464(7) 0.3991(2) 0.1366(4) 0.0176(12) Uani 1 1 d . . . . .
H3 H -0.333314 0.419611 0.118302 0.021 Uiso 1 1 calc R U . . .
C4 C -0.1080(7) 0.4219(2) 0.1688(3) 0.0152(11) Uani 1 1 d . . . . .
C5 C -0.0988(6) 0.4776(2) 0.1752(3) 0.0156(11) Uani 1 1 d . . . . .
C6 C -0.2261(7) 0.5063(2) 0.1536(3) 0.0165(11) Uani 1 1 d . . . . .
H6 H -0.321056 0.489979 0.133810 0.020 Uiso 1 1 calc R U . . .
C7 C -0.2293(7) 0.5586(2) 0.1581(4) 0.0181(12) Uani 1 1 d . . . . .
C8 C -0.3815(7) 0.5842(2) 0.1327(4) 0.0218(13) Uani 1 1 d . . . . .
H8 H -0.418616 0.594286 0.177754 0.033 Uiso 1 1 calc R U . . .
H8A H -0.455928 0.561719 0.101261 0.033 Uiso 1 1 calc R U . . .
H8B H -0.369249 0.613392 0.102389 0.033 Uiso 1 1 calc R U . . .
C9 C 0.3059(8) 0.6932(2) 0.3150(5) 0.0306(16) Uani 1 1 d . . . . .
H9 H 0.208169 0.710943 0.299383 0.046 Uiso 1 1 calc R U . . .
H9A H 0.382424 0.708541 0.290938 0.046 Uiso 1 1 calc R U . . .
H9B H 0.341982 0.694705 0.370874 0.046 Uiso 1 1 calc R U . . .
C10 C 0.2833(7) 0.6403(2) 0.2899(4) 0.0194(12) Uani 1 1 d . . . . .
C11 C 0.4129(7) 0.6083(2) 0.3091(4) 0.0168(12) Uani 1 1 d . . . . .
H11 H 0.508490 0.622776 0.333468 0.020 Uiso 1 1 calc R U . . .
C12 C 0.4124(6) 0.5584(2) 0.2957(3) 0.0137(11) Uani 1 1 d . . . . .
C13 C 0.5529(7) 0.5275(2) 0.3220(3) 0.0151(11) Uani 1 1 d . . . . .
C14 C 0.6955(7) 0.5482(2) 0.3491(3) 0.0165(12) Uani 1 1 d . . . . .
H14 H 0.700356 0.583171 0.351994 0.020 Uiso 1 1 calc R U . . .
C15 C 0.8358(7) 0.5222(2) 0.3730(4) 0.0195(12) Uani 1 1 d . . . . .
C16 C 0.9806(7) 0.5506(3) 0.4040(5) 0.0280(15) Uani 1 1 d . . . . .
H16 H 0.993017 0.555572 0.459250 0.042 Uiso 1 1 calc R U . . .
H16A H 0.974819 0.582581 0.378265 0.042 Uiso 1 1 calc R U . . .
H16B H 1.068686 0.532020 0.394751 0.042 Uiso 1 1 calc R U . . .
C17 C 0.9380(7) 0.2999(2) 0.3434(4) 0.0236(14) Uani 1 1 d . . . . .
H17 H 1.034812 0.318074 0.349804 0.035 Uiso 1 1 calc R U . . .
H17A H 0.927794 0.276909 0.300267 0.035 Uiso 1 1 calc R U . . .
H17B H 0.937795 0.281383 0.390341 0.035 Uiso 1 1 calc R U . . .
C18 C 0.8067(7) 0.3351(2) 0.3277(3) 0.0159(11) Uani 1 1 d . . . . .
C19 C 0.6553(7) 0.3153(2) 0.3011(4) 0.0177(12) Uani 1 1 d . . . . .
H19A H 0.645589 0.280513 0.297951 0.021 Uiso 1 1 calc R U . . .
C20 C 0.5238(7) 0.3425(2) 0.2798(3) 0.0141(11) Uani 1 1 d . . . . .
C21 C 0.3707(6) 0.3185(2) 0.2466(3) 0.0138(11) Uani 1 1 d . . . . .
C22 C 0.3515(7) 0.2687(2) 0.2545(4) 0.0205(13) Uani 1 1 d . . . . .
H22 H 0.437619 0.250443 0.281584 0.025 Uiso 1 1 calc R U . . .
C23 C 0.2129(7) 0.2424(2) 0.2253(4) 0.0249(14) Uani 1 1 d . . . . .
C24 C 0.2143(9) 0.1875(3) 0.2340(6) 0.048(3) Uani 1 1 d . . . . .
H24 H 0.123441 0.177102 0.251852 0.072 Uiso 1 1 calc R U . . .
H24A H 0.307398 0.177489 0.271536 0.072 Uiso 1 1 calc R U . . .
H24B H 0.213023 0.172026 0.184490 0.072 Uiso 1 1 calc R U . . .
C25 C 0.1475(11) 0.3337(5) 0.0015(6) 0.067(3) Uani 1 1 d . . . . .
H25A H 0.205113 0.364534 0.013487 0.100 Uiso 1 1 calc R U . . .
H25B H 0.092359 0.333844 -0.052540 0.100 Uiso 1 1 calc R U . . .
H25C H 0.219007 0.305815 0.010913 0.100 Uiso 1 1 calc R U . . .
C26 C 0.116(2) 0.5556(4) 0.0392(6) 0.088(5) Uani 1 1 d . . . . .
H26A H 0.067521 0.524191 0.046063 0.132 Uiso 1 1 calc R U . . .
H26B H 0.204144 0.549708 0.016082 0.132 Uiso 1 1 calc R U . . .
H26C H 0.041873 0.576993 0.005408 0.132 Uiso 1 1 calc R U . . .
C27 C 0.5972(10) 0.4378(4) 0.4999(5) 0.044(2) Uani 1 1 d . . . . .
H27 H 0.588245 0.471960 0.481645 0.066 Uiso 1 1 calc R U . . .
H27A H 0.671838 0.436112 0.549375 0.066 Uiso 1 1 calc R U . . .
H27B H 0.496882 0.426264 0.506050 0.066 Uiso 1 1 calc R U . . .
C28 C 0.345(2) 0.2959(5) 0.5101(11) 0.191(14) Uani 1 1 d D . . . .
H28 H 0.289879 0.297949 0.456153 0.287 Uiso 1 1 calc R U . . .
H28A H 0.321661 0.264461 0.531667 0.287 Uiso 1 1 calc R U . . .
H28B H 0.455858 0.298258 0.513720 0.287 Uiso 1 1 calc R U . . .
C29 C 0.0961(16) 0.6849(5) 0.4585(7) 0.078(4) Uani 1 1 d . . . . .
H29 H 0.032048 0.668874 0.488997 0.117 Uiso 1 1 calc R U . . .
H29A H 0.080429 0.668702 0.408372 0.117 Uiso 1 1 calc R U . . .
H29B H 0.067341 0.719711 0.451194 0.117 Uiso 1 1 calc R U . . .
O27 O 0.800(2) 0.2172(6) 0.4500(10) 0.061(3) Uani 0.426(10) 1 d . U P A 2
O28 O 0.646(2) 0.1634(7) 0.3902(13) 0.074(4) Uani 0.426(10) 1 d . U P A 2
O29 O 0.562(2) 0.2278(8) 0.4203(12) 0.063(3) Uani 0.426(10) 1 d . U P A 2

loop_
_atom_site_aniso_label
_atom_site_aniso_U_11
_atom_site_aniso_U_22
_atom_site_aniso_U_33
_atom_site_aniso_U_23
_atom_site_aniso_U_13
_atom_site_aniso_U_12
Cu1 0.0089(3) 0.0103(3) 0.0273(4) -0.0024(3) 0.0008(3) -0.0004(2)
Cu2 0.0111(3) 0.0107(3) 0.0247(4) -0.0011(3) 0.0017(3) 0.0015(3)
Cu3 0.0085(3) 0.0118(3) 0.0217(4) -0.0010(3) 0.0005(3) 0.0007(2)
Gd1 0.00791(12) 0.01019(13) 0.01549(13) -0.00004(10) 0.00193(9) 0.00027(10)
O1 0.012(2) 0.013(2) 0.038(3) -0.0022(18) -0.0014(18) -0.0001(16)
O2 0.0082(18) 0.0121(19) 0.023(2) 0.0028(16) 0.0016(16) -0.0012(14)
O3 0.0078(19) 0.0106(19) 0.035(3) -0.0030(17) -0.0042(17) 0.0008(15)
O4 0.012(2) 0.016(2) 0.036(3) -0.0029(19) -0.0005(18) 0.0032(16)
O5 0.018(2) 0.010(2) 0.035(3) 0.0005(18) 0.0010(19) 0.0031(16)
O6 0.0086(18) 0.0111(19) 0.021(2) -0.0011(16) -0.0026(15) 0.0017(14)
O7 0.0122(19) 0.0093(19) 0.023(2) -0.0007(16) 0.0007(16) -0.0015(15)
O8 0.012(2) 0.014(2) 0.041(3) -0.0038(19) -0.0028(19) -0.0011(16)
O9 0.012(2) 0.019(2) 0.028(2) -0.0027(18) 0.0027(17) 0.0022(16)
O10 0.0101(18) 0.0061(18) 0.029(2) -0.0030(16) 0.0001(16) -0.0003(14)
O11 0.0085(18) 0.0105(18) 0.021(2) -0.0008(16) -0.0005(15) 0.0009(14)
O12 0.013(2) 0.013(2) 0.045(3) -0.003(2) 0.001(2) -0.0008(16)
O13 0.027(2) 0.020(2) 0.024(2) 0.0012(18) 0.0112(19) 0.0043(18)
O14 0.046(3) 0.020(2) 0.031(3) -0.002(2) 0.023(2) -0.004(2)
O15 0.043(3) 0.051(3) 0.017(2) 0.002(2) 0.013(2) -0.002(3)
O16 0.027(3) 0.075(4) 0.020(2) 0.004(3) 0.003(2) -0.026(3)
O17 0.016(2) 0.049(3) 0.023(2) 0.003(2) 0.0053(19) -0.008(2)
O18 0.049(4) 0.094(6) 0.024(3) 0.009(3) 0.018(3) -0.014(4)
O19 0.025(3) 0.054(4) 0.026(3) -0.008(2) 0.000(2) -0.008(2)
O20 0.043(3) 0.072(4) 0.023(3) 0.003(3) 0.009(2) -0.015(3)
O21 0.090(5) 0.029(3) 0.031(3) 0.007(2) 0.024(3) 0.010(3)
O22 0.061(6) 0.038(5) 0.044(4) 0.010(3) -0.002(4) 0.010(4)
O23 0.094(7) 0.044(4) 0.065(6) -0.002(4) 0.015(6) 0.005(5)
O24 0.074(6) 0.064(5) 0.044(5) -0.005(4) -0.011(5) 0.023(4)
O25 0.099(7) 0.054(5) 0.094(7) 0.010(5) -0.017(5) -0.007(5)
O26 0.109(7) 0.041(4) 0.057(5) 0.007(4) -0.004(4) 0.004(4)
N1 0.016(2) 0.025(3) 0.015(2) -0.001(2) 0.0039(19) -0.002(2)
N2 0.023(3) 0.032(3) 0.022(3) 0.005(2) 0.010(2) 0.000(2)
N3 0.062(4) 0.043(3) 0.049(3) 0.005(3) 0.006(3) 0.004(3)
C1 0.013(3) 0.021(3) 0.038(4) -0.006(3) -0.004(3) -0.005(2)
C2 0.008(3) 0.024(3) 0.019(3) 0.002(2) 0.003(2) -0.002(2)
C3 0.008(3) 0.018(3) 0.025(3) 0.000(2) 0.000(2) 0.003(2)
C4 0.013(3) 0.016(3) 0.016(3) 0.000(2) 0.001(2) -0.001(2)
C5 0.009(3) 0.015(3) 0.021(3) -0.003(2) 0.001(2) -0.002(2)
C6 0.012(3) 0.015(3) 0.021(3) 0.000(2) 0.000(2) 0.000(2)
C7 0.015(3) 0.017(3) 0.022(3) 0.002(2) 0.004(2) 0.004(2)
C8 0.013(3) 0.020(3) 0.029(3) 0.000(3) 0.000(2) 0.008(2)
C9 0.028(4) 0.008(3) 0.051(5) -0.004(3) -0.001(3) -0.001(2)
C10 0.019(3) 0.008(3) 0.029(3) -0.005(2) 0.001(2) 0.001(2)
C11 0.013(3) 0.012(3) 0.024(3) 0.004(2) 0.001(2) -0.001(2)
C12 0.013(3) 0.018(3) 0.013(2) 0.003(2) 0.009(2) -0.003(2)
C13 0.015(3) 0.017(3) 0.014(3) -0.003(2) 0.005(2) -0.004(2)
C14 0.014(3) 0.014(3) 0.021(3) -0.002(2) 0.000(2) -0.003(2)
C15 0.015(3) 0.023(3) 0.021(3) -0.006(2) 0.005(2) -0.001(2)
C16 0.012(3) 0.023(3) 0.047(4) -0.011(3) 0.003(3) -0.004(2)
C17 0.021(3) 0.020(3) 0.030(3) -0.009(3) 0.005(3) 0.007(2)
C18 0.012(3) 0.021(3) 0.015(3) 0.003(2) 0.003(2) 0.007(2)
C19 0.012(3) 0.014(3) 0.025(3) 0.003(2) 0.001(2) 0.004(2)
C20 0.013(3) 0.015(3) 0.016(3) 0.001(2) 0.006(2) 0.004(2)
C21 0.014(3) 0.012(3) 0.015(3) -0.002(2) 0.002(2) 0.001(2)
C22 0.014(3) 0.013(3) 0.033(3) 0.000(2) 0.004(2) 0.001(2)
C23 0.017(3) 0.016(3) 0.042(4) 0.009(3) 0.007(3) 0.003(2)
C24 0.026(4) 0.012(3) 0.100(8) 0.016(4) 0.002(4) 0.000(3)
C25 0.035(5) 0.111(10) 0.053(6) -0.033(6) 0.008(4) -0.001(6)
C26 0.189(16) 0.043(6) 0.031(5) 0.002(4) 0.021(7) 0.013(8)
C27 0.042(5) 0.055(5) 0.038(4) -0.002(4) 0.016(4) 0.012(4)
C28 0.21(2) 0.056(9) 0.21(2) -0.060(11) -0.152(18) 0.045(11)
C29 0.091(10) 0.069(8) 0.059(7) -0.007(6) -0.012(7) -0.012(7)
O27 0.068(5) 0.045(6) 0.060(6) 0.022(5) -0.008(5) -0.006(5)
O28 0.078(7) 0.055(5) 0.084(7) -0.014(5) 0.006(6) -0.001(5)
O29 0.068(6) 0.058(6) 0.061(7) 0.011(6) 0.011(6) 0.016(5)

loop_
_atom_type_symbol
_atom_type_description
_atom_type_scat_dispersion_real
_atom_type_scat_dispersion_imag
_atom_type_scat_source
C C 0.0033 0.0016 'International Tables Vol C Tables 4.2.6.8 and 6.1.1.4'
H H 0.0000 0.0000 'International Tables Vol C Tables 4.2.6.8 and 6.1.1.4'
Cu Cu 0.3201 1.2651 'International Tables Vol C Tables 4.2.6.8 and 6.1.1.4'
Gd Gd -0.1653 3.9035 'International Tables Vol C Tables 4.2.6.8 and 6.1.1.4'
N N 0.0061 0.0033 'International Tables Vol C Tables 4.2.6.8 and 6.1.1.4'
O O 0.0106 0.0060 'International Tables Vol C Tables 4.2.6.8 and 6.1.1.4'

loop_
_geom_angle_atom_site_label_1
_geom_angle_atom_site_label_2
_geom_angle_atom_site_label_3
_geom_angle
_geom_angle_site_symmetry_1
_geom_angle_site_symmetry_3
_geom_angle_publ_flag
O12 Cu1 O1 87.12(18) . . ?
O12 Cu1 O11 94.88(18) . . ?
O1 Cu1 O11 174.2(2) . . ?
O12 Cu1 O2 161.8(2) . . ?
O1 Cu1 O2 94.01(17) . . ?
O11 Cu1 O2 82.40(16) . . ?
O12 Cu1 O19 95.2(2) . . ?
O1 Cu1 O19 85.3(2) . . ?
O11 Cu1 O19 99.93(19) . . ?
O2 Cu1 O19 102.9(2) . . ?
O6 Cu2 O4 172.1(2) . . ?
O6 Cu2 O5 94.88(18) . . ?
O4 Cu2 O5 87.88(19) . . ?
O6 Cu2 O3 80.84(17) . . ?
O4 Cu2 O3 94.69(18) . . ?
O5 Cu2 O3 165.6(2) . . ?
O6 Cu2 O20 90.5(2) . . ?
O4 Cu2 O20 96.8(2) . . ?
O5 Cu2 O20 92.1(2) . . ?
O3 Cu2 O20 101.6(2) . . ?
O8 Cu3 O7 94.84(18) . . ?
O8 Cu3 O9 87.68(19) . . ?
O7 Cu3 O9 171.76(19) . . ?
O8 Cu3 O10 169.6(2) . . ?
O7 Cu3 O10 81.35(17) . . ?
O9 Cu3 O10 94.81(18) . . ?
O8 Cu3 O21 97.9(2) . . ?
O7 Cu3 O21 95.9(2) . . ?
O9 Cu3 O21 91.5(2) . . ?
O10 Cu3 O21 92.1(2) . . ?
O14 Gd1 O17 140.37(17) . . ?
O14 Gd1 O16 151.0(2) . . ?
O17 Gd1 O16 51.47(16) . . ?
O14 Gd1 O13 51.86(15) . . ?
O17 Gd1 O13 148.49(16) . . ?
O16 Gd1 O13 137.85(18) . . ?
O14 Gd1 O10 105.58(17) . . ?
O17 Gd1 O10 73.70(16) . . ?
O16 Gd1 O10 103.39(18) . . ?
O13 Gd1 O10 74.80(14) . . ?
O14 Gd1 O3 76.79(17) . . ?
O17 Gd1 O3 103.69(16) . . ?
O16 Gd1 O3 74.26(19) . . ?
O13 Gd1 O3 107.79(15) . . ?
O10 Gd1 O3 177.32(15) . . ?
O14 Gd1 O2 95.59(16) . . ?
O17 Gd1 O2 119.65(15) . . ?
O16 Gd1 O2 68.52(15) . . ?
O13 Gd1 O2 76.12(15) . . ?
O10 Gd1 O2 119.78(13) . . ?
O3 Gd1 O2 60.79(13) . . ?
O14 Gd1 O6 68.44(15) . . ?
O17 Gd1 O6 77.67(16) . . ?
O16 Gd1 O6 98.04(18) . . ?
O13 Gd1 O6 119.82(14) . . ?
O10 Gd1 O6 119.69(13) . . ?
O3 Gd1 O6 59.81(13) . . ?
O2 Gd1 O6 120.52(13) . . ?
O14 Gd1 O7 76.93(16) . . ?
O17 Gd1 O7 68.54(15) . . ?
O16 Gd1 O7 119.70(15) . . ?
O13 Gd1 O7 96.37(15) . . ?
O10 Gd1 O7 60.16(13) . . ?
O3 Gd1 O7 119.70(13) . . ?
O2 Gd1 O7 171.79(14) . . ?
O6 Gd1 O7 60.18(12) . . ?
O14 Gd1 O11 119.03(15) . . ?
O17 Gd1 O11 95.42(16) . . ?
O16 Gd1 O11 75.19(18) . . ?
O13 Gd1 O11 67.63(14) . . ?
O10 Gd1 O11 60.02(12) . . ?
O3 Gd1 O11 120.08(13) . . ?
O2 Gd1 O11 60.35(13) . . ?
O6 Gd1 O11 172.52(14) . . ?
O7 Gd1 O11 120.18(13) . . ?
O14 Gd1 N1 25.90(16) . . ?
O17 Gd1 N1 154.50(15) . . ?
O16 Gd1 N1 153.91(15) . . ?
O13 Gd1 N1 25.96(15) . . ?
O10 Gd1 N1 90.27(15) . . ?
O3 Gd1 N1 92.39(15) . . ?
O2 Gd1 N1 85.42(14) . . ?
O6 Gd1 N1 94.11(15) . . ?
O7 Gd1 N1 86.37(14) . . ?
O11 Gd1 N1 93.36(14) . . ?
O14 Gd1 N2 156.37(17) . . ?
O17 Gd1 N2 25.79(16) . . ?
O16 Gd1 N2 25.69(16) . . ?
O13 Gd1 N2 151.76(16) . . ?
O10 Gd1 N2 88.10(15) . . ?
O3 Gd1 N2 89.25(16) . . ?
O2 Gd1 N2 93.99(15) . . ?
O6 Gd1 N2 88.10(15) . . ?
O7 Gd1 N2 94.22(15) . . ?
O11 Gd1 N2 84.42(15) . . ?
N1 Gd1 N2 177.70(16) . . ?
C2 O1 Cu1 124.2(4) . . ?
C4 O2 Cu1 122.9(4) . . ?
C4 O2 Gd1 126.1(4) . . ?
Cu1 O2 Gd1 109.46(17) . . ?
C5 O3 Cu2 123.2(4) . . ?
C5 O3 Gd1 127.0(4) . . ?
Cu2 O3 Gd1 109.86(17) . . ?
C7 O4 Cu2 125.7(4) . . ?
C10 O5 Cu2 125.0(4) . . ?
C12 O6 Cu2 124.1(4) . . ?
C12 O6 Gd1 126.5(4) . . ?
Cu2 O6 Gd1 109.25(17) . . ?
C13 O7 Cu3 124.0(4) . . ?
C13 O7 Gd1 125.9(4) . . ?
Cu3 O7 Gd1 108.65(17) . . ?
C15 O8 Cu3 125.6(4) . . ?
C18 O9 Cu3 123.9(4) . . ?
C20 O10 Cu3 121.5(4) . . ?
C20 O10 Gd1 127.1(3) . . ?
Cu3 O10 Gd1 109.81(17) . . ?
C21 O11 Cu1 122.6(4) . . ?
C21 O11 Gd1 122.5(3) . . ?
Cu1 O11 Gd1 107.79(16) . . ?
C23 O12 Cu1 125.3(4) . . ?
N1 O13 Gd1 94.9(3) . . ?
N1 O14 Gd1 97.3(3) . . ?
N2 O16 Gd1 96.5(4) . . ?
N2 O17 Gd1 97.2(3) . . ?
C25 O19 Cu1 135.4(5) . . ?
C25 O19 H19 112.3 . . ?
Cu1 O19 H19 112.3 . . ?
C26 O20 Cu2 127.3(7) . . ?
C26 O20 H20 116.4 . . ?
Cu2 O20 H20 116.4 . . ?
C27 O21 Cu3 127.2(5) . . ?
C27 O21 H21 116.4 . . ?
Cu3 O21 H21 116.4 . . ?
C28 O25 H25 109.5 . . ?
C29 O26 H26 109.5 . . ?
O15 N1 O13 122.2(6) . . ?
O15 N1 O14 121.8(6) . . ?
O13 N1 O14 115.9(5) . . ?
O15 N1 Gd1 178.0(5) . . ?
O13 N1 Gd1 59.1(3) . . ?
O14 N1 Gd1 56.8(3) . . ?
O18 N2 O16 124.0(6) . . ?
O18 N2 O17 121.2(6) . . ?
O16 N2 O17 114.8(5) . . ?
O18 N2 Gd1 176.6(5) . . ?
O16 N2 Gd1 57.8(3) . . ?
O17 N2 Gd1 57.0(3) . . ?
O23 N3 O24 132.6(12) . . ?
O28 N3 O27 134.3(17) . . ?
O23 N3 O22 116.4(11) . . ?
O24 N3 O22 111.0(10) . . ?
O28 N3 O29 119.0(17) . . ?
O27 N3 O29 106.3(14) . . ?
C2 C1 H1 109.5 . . ?
C2 C1 H1A 109.5 . . ?
H1 C1 H1A 109.5 . . ?
C2 C1 H1B 109.5 . . ?
H1 C1 H1B 109.5 . . ?
H1A C1 H1B 109.5 . . ?
O1 C2 C3 125.1(5) . . ?
O1 C2 C1 116.5(6) . . ?
C3 C2 C1 118.3(5) . . ?
C4 C3 C2 124.7(5) . . ?
C4 C3 H3 117.7 . . ?
C2 C3 H3 117.7 . . ?
O2 C4 C3 125.9(5) . . ?
O2 C4 C5 113.9(5) . . ?
C3 C4 C5 120.2(5) . . ?
O3 C5 C6 126.4(5) . . ?
O3 C5 C4 112.2(5) . . ?
C6 C5 C4 121.4(5) . . ?
C5 C6 C7 125.5(6) . . ?
C5 C6 H6 117.2 . . ?
C7 C6 H6 117.2 . . ?
O4 C7 C6 124.4(5) . . ?
O4 C7 C8 117.4(5) . . ?
C6 C7 C8 118.3(5) . . ?
C7 C8 H8 109.5 . . ?
C7 C8 H8A 109.5 . . ?
H8 C8 H8A 109.5 . . ?
C7 C8 H8B 109.5 . . ?
H8 C8 H8B 109.5 . . ?
H8A C8 H8B 109.5 . . ?
C10 C9 H9 109.5 . . ?
C10 C9 H9A 109.5 . . ?
H9 C9 H9A 109.5 . . ?
C10 C9 H9B 109.5 . . ?
H9 C9 H9B 109.5 . . ?
H9A C9 H9B 109.5 . . ?
O5 C10 C11 124.7(5) . . ?
O5 C10 C9 117.6(5) . . ?
C11 C10 C9 117.6(6) . . ?
C12 C11 C10 126.0(5) . . ?
C12 C11 H11 117.0 . . ?
C10 C11 H11 117.0 . . ?
O6 C12 C11 124.7(5) . . ?
O6 C12 C13 113.3(5) . . ?
C11 C12 C13 121.9(5) . . ?
O7 C13 C14 124.9(6) . . ?
O7 C13 C12 113.3(5) . . ?
C14 C13 C12 121.7(5) . . ?
C13 C14 C15 125.9(6) . . ?
C13 C14 H14 117.0 . . ?
C15 C14 H14 117.0 . . ?
O8 C15 C14 124.5(6) . . ?
O8 C15 C16 116.5(6) . . ?
C14 C15 C16 119.1(6) . . ?
C15 C16 H16 109.5 . . ?
C15 C16 H16A 109.5 . . ?
H16 C16 H16A 109.5 . . ?
C15 C16 H16B 109.5 . . ?
H16 C16 H16B 109.5 . . ?
H16A C16 H16B 109.5 . . ?
C18 C17 H17 109.5 . . ?
C18 C17 H17A 109.5 . . ?
H17 C17 H17A 109.5 . . ?
C18 C17 H17B 109.5 . . ?
H17 C17 H17B 109.5 . . ?
H17A C17 H17B 109.5 . . ?
O9 C18 C19 124.9(5) . . ?
O9 C18 C17 117.4(5) . . ?
C19 C18 C17 117.7(5) . . ?
C20 C19 C18 125.3(6) . . ?
C20 C19 H19A 117.4 . . ?
C18 C19 H19A 117.4 . . ?
O10 C20 C19 126.2(6) . . ?
O10 C20 C21 112.3(5) . . ?
C19 C20 C21 121.4(5) . . ?
O11 C21 C22 126.3(5) . . ?
O11 C21 C20 113.2(5) . . ?
C22 C21 C20 120.6(5) . . ?
C21 C22 C23 125.2(6) . . ?
C21 C22 H22 117.4 . . ?
C23 C22 H22 117.4 . . ?
O12 C23 C22 124.7(6) . . ?
O12 C23 C24 116.9(6) . . ?
C22 C23 C24 118.4(6) . . ?
C23 C24 H24 109.5 . . ?
C23 C24 H24A 109.5 . . ?
H24 C24 H24A 109.5 . . ?
C23 C24 H24B 109.5 . . ?
H24 C24 H24B 109.5 . . ?
H24A C24 H24B 109.5 . . ?
O19 C25 H25A 109.5 . . ?
O19 C25 H25B 109.5 . . ?
H25A C25 H25B 109.5 . . ?
O19 C25 H25C 109.5 . . ?
H25A C25 H25C 109.5 . . ?
H25B C25 H25C 109.5 . . ?
O20 C26 H26A 109.5 . . ?
O20 C26 H26B 109.5 . . ?
H26A C26 H26B 109.5 . . ?
O20 C26 H26C 109.5 . . ?
H26A C26 H26C 109.5 . . ?
H26B C26 H26C 109.5 . . ?
O21 C27 H27 109.5 . . ?
O21 C27 H27A 109.5 . . ?
H27 C27 H27A 109.5 . . ?
O21 C27 H27B 109.5 . . ?
H27 C27 H27B 109.5 . . ?
H27A C27 H27B 109.5 . . ?
O25 C28 H28 109.5 . . ?
O25 C28 H28A 109.5 . . ?
H28 C28 H28A 109.5 . . ?
O25 C28 H28B 109.5 . . ?
H28 C28 H28B 109.5 . . ?
H28A C28 H28B 109.5 . . ?
O26 C29 H29 109.5 . . ?
O26 C29 H29A 109.5 . . ?
H29 C29 H29A 109.5 . . ?
O26 C29 H29B 109.5 . . ?
H29 C29 H29B 109.5 . . ?
H29A C29 H29B 109.5 . . ?

loop_
_geom_bond_atom_site_label_1
_geom_bond_atom_site_label_2
_geom_bond_distance
_geom_bond_site_symmetry_2
_geom_bond_publ_flag
Cu1 O12 1.924(4) . ?
Cu1 O1 1.927(4) . ?
Cu1 O11 1.931(4) . ?
Cu1 O2 1.936(4) . ?
Cu1 O19 2.237(5) . ?
Cu2 O6 1.924(4) . ?
Cu2 O4 1.925(4) . ?
Cu2 O5 1.931(4) . ?
Cu2 O3 1.932(4) . ?
Cu2 O20 2.207(5) . ?
Cu3 O8 1.918(4) . ?
Cu3 O7 1.927(4) . ?
Cu3 O9 1.933(4) . ?
Cu3 O10 1.938(4) . ?
Cu3 O21 2.204(6) . ?
Gd1 O14 2.439(5) . ?
Gd1 O17 2.444(5) . ?
Gd1 O16 2.461(5) . ?
Gd1 O13 2.490(5) . ?
Gd1 O10 2.493(4) . ?
Gd1 O3 2.497(4) . ?
Gd1 O2 2.509(4) . ?
Gd1 O6 2.519(4) . ?
Gd1 O7 2.532(4) . ?
Gd1 O11 2.556(4) . ?
Gd1 N1 2.891(5) . ?
Gd1 N2 2.891(5) . ?
O1 C2 1.266(7) . ?
O2 C4 1.287(7) . ?
O3 C5 1.302(7) . ?
O4 C7 1.257(8) . ?
O5 C10 1.252(8) . ?
O6 C12 1.303(7) . ?
O7 C13 1.303(7) . ?
O8 C15 1.261(8) . ?
O9 C18 1.252(8) . ?
O10 C20 1.301(7) . ?
O11 C21 1.298(7) . ?
O12 C23 1.249(8) . ?
O13 N1 1.270(7) . ?
O14 N1 1.273(7) . ?
O15 N1 1.230(7) . ?
O16 N2 1.262(7) . ?
O17 N2 1.268(7) . ?
O18 N2 1.213(8) . ?
O19 C25 1.424(11) . ?
O19 H19 0.9500 . ?
O20 C26 1.381(12) . ?
O20 H20 0.9500 . ?
O21 C27 1.385(10) . ?
O21 H21 0.9500 . ?
O22 N3 1.290(13) . ?
O23 N3 1.172(16) . ?
O24 N3 1.283(13) . ?
O25 C28 1.466(14) . ?
O25 H25 0.8400 . ?
O26 C29 1.425(15) . ?
O26 H26 0.8400 . ?
N3 O28 1.014(19) . ?
N3 O27 1.285(18) . ?
N3 O29 1.33(2) . ?
C1 C2 1.503(8) . ?
C1 H1 0.9800 . ?
C1 H1A 0.9800 . ?
C1 H1B 0.9800 . ?
C2 C3 1.411(9) . ?
C3 C4 1.384(8) . ?
C3 H3 0.9500 . ?
C4 C5 1.519(8) . ?
C5 C6 1.359(8) . ?
C6 C7 1.424(8) . ?
C6 H6 0.9500 . ?
C7 C8 1.502(8) . ?
C8 H8 0.9800 . ?
C8 H8A 0.9800 . ?
C8 H8B 0.9800 . ?
C9 C10 1.506(8) . ?
C9 H9 0.9800 . ?
C9 H9A 0.9800 . ?
C9 H9B 0.9800 . ?
C10 C11 1.425(8) . ?
C11 C12 1.376(8) . ?
C11 H11 0.9500 . ?
C12 C13 1.493(8) . ?
C13 C14 1.375(8) . ?
C14 C15 1.417(8) . ?
C14 H14 0.9500 . ?
C15 C16 1.498(8) . ?
C16 H16 0.9800 . ?
C16 H16A 0.9800 . ?
C16 H16B 0.9800 . ?
C17 C18 1.491(8) . ?
C17 H17 0.9800 . ?
C17 H17A 0.9800 . ?
C17 H17B 0.9800 . ?
C18 C19 1.432(8) . ?
C19 C20 1.365(8) . ?
C19 H19A 0.9500 . ?
C20 C21 1.509(8) . ?
C21 C22 1.373(8) . ?
C22 C23 1.422(9) . ?
C22 H22 0.9500 . ?
C23 C24 1.497(9) . ?
C24 H24 0.9800 . ?
C24 H24A 0.9800 . ?
C24 H24B 0.9800 . ?
C25 H25A 0.9800 . ?
C25 H25B 0.9800 . ?
C25 H25C 0.9800 . ?
C26 H26A 0.9800 . ?
C26 H26B 0.9800 . ?
C26 H26C 0.9800 . ?
C27 H27 0.9800 . ?
C27 H27A 0.9800 . ?
C27 H27B 0.9800 . ?
C28 H28 0.9800 . ?
C28 H28A 0.9800 . ?
C28 H28B 0.9800 . ?
C29 H29 0.9800 . ?
C29 H29A 0.9800 . ?
C29 H29B 0.9800 . ?

loop_
_geom_torsion_atom_site_label_1
_geom_torsion_atom_site_label_2
_geom_torsion_atom_site_label_3
_geom_torsion_atom_site_label_4
_geom_torsion
_geom_torsion_site_symmetry_1
_geom_torsion_site_symmetry_2
_geom_torsion_site_symmetry_3
_geom_torsion_site_symmetry_4
_geom_torsion_publ_flag
Gd1 O13 N1 O15 -178.3(5) . . . . ?
Gd1 O13 N1 O14 -0.2(5) . . . . ?
Gd1 O14 N1 O15 178.3(5) . . . . ?
Gd1 O14 N1 O13 0.2(6) . . . . ?
Gd1 O16 N2 O18 176.5(7) . . . . ?
Gd1 O16 N2 O17 -1.8(6) . . . . ?
Gd1 O17 N2 O18 -176.6(6) . . . . ?
Gd1 O17 N2 O16 1.8(6) . . . . ?
Cu1 O1 C2 C3 -10.2(9) . . . . ?
Cu1 O1 C2 C1 168.9(4) . . . . ?
O1 C2 C3 C4 -3.2(11) . . . . ?
C1 C2 C3 C4 177.8(6) . . . . ?
Cu1 O2 C4 C3 11.3(8) . . . . ?
Gd1 O2 C4 C3 175.8(5) . . . . ?
Cu1 O2 C4 C5 -167.3(4) . . . . ?
Gd1 O2 C4 C5 -2.8(7) . . . . ?
C2 C3 C4 O2 2.4(10) . . . . ?
C2 C3 C4 C5 -179.1(6) . . . . ?
Cu2 O3 C5 C6 -2.0(9) . . . . ?
Gd1 O3 C5 C6 179.2(5) . . . . ?
Cu2 O3 C5 C4 178.5(4) . . . . ?
Gd1 O3 C5 C4 -0.4(7) . . . . ?
O2 C4 C5 O3 1.9(8) . . . . ?
C3 C4 C5 O3 -176.7(6) . . . . ?
O2 C4 C5 C6 -177.7(6) . . . . ?
C3 C4 C5 C6 3.6(9) . . . . ?
O3 C5 C6 C7 -0.2(11) . . . . ?
C4 C5 C6 C7 179.3(6) . . . . ?
Cu2 O4 C7 C6 3.4(9) . . . . ?
Cu2 O4 C7 C8 -178.1(4) . . . . ?
C5 C6 C7 O4 -0.5(11) . . . . ?
C5 C6 C7 C8 -179.1(6) . . . . ?
Cu2 O5 C10 C11 -5.6(10) . . . . ?
Cu2 O5 C10 C9 177.9(5) . . . . ?
O5 C10 C11 C12 -1.0(11) . . . . ?
C9 C10 C11 C12 175.5(6) . . . . ?
Cu2 O6 C12 C11 2.2(8) . . . . ?
Gd1 O6 C12 C11 -173.6(4) . . . . ?
Cu2 O6 C12 C13 -178.3(3) . . . . ?
Gd1 O6 C12 C13 5.8(6) . . . . ?
C10 C11 C12 O6 2.9(10) . . . . ?
C10 C11 C12 C13 -176.5(6) . . . . ?
Cu3 O7 C13 C14 -4.2(8) . . . . ?
Gd1 O7 C13 C14 -168.8(4) . . . . ?
Cu3 O7 C13 C12 174.2(3) . . . . ?
Gd1 O7 C13 C12 9.6(7) . . . . ?
O6 C12 C13 O7 -9.3(7) . . . . ?
C11 C12 C13 O7 170.2(5) . . . . ?
O6 C12 C13 C14 169.2(5) . . . . ?
C11 C12 C13 C14 -11.3(9) . . . . ?
O7 C13 C14 C15 0.4(10) . . . . ?
C12 C13 C14 C15 -177.9(6) . . . . ?
Cu3 O8 C15 C14 -0.7(10) . . . . ?
Cu3 O8 C15 C16 179.3(5) . . . . ?
C13 C14 C15 O8 2.4(11) . . . . ?
C13 C14 C15 C16 -177.6(6) . . . . ?
Cu3 O9 C18 C19 8.7(9) . . . . ?
Cu3 O9 C18 C17 -171.7(4) . . . . ?
O9 C18 C19 C20 3.7(10) . . . . ?
C17 C18 C19 C20 -176.0(6) . . . . ?
Cu3 O10 C20 C19 -14.4(8) . . . . ?
Gd1 O10 C20 C19 -178.6(5) . . . . ?
Cu3 O10 C20 C21 169.8(4) . . . . ?
Gd1 O10 C20 C21 5.6(7) . . . . ?
C18 C19 C20 O10 -0.2(10) . . . . ?
C18 C19 C20 C21 175.2(6) . . . . ?
Cu1 O11 C21 C22 8.1(8) . . . . ?
Gd1 O11 C21 C22 154.8(5) . . . . ?
Cu1 O11 C21 C20 -172.1(3) . . . . ?
Gd1 O11 C21 C20 -25.3(6) . . . . ?
O10 C20 C21 O11 12.7(7) . . . . ?
C19 C20 C21 O11 -163.4(5) . . . . ?
O10 C20 C21 C22 -167.5(6) . . . . ?
C19 C20 C21 C22 16.5(9) . . . . ?
O11 C21 C22 C23 0.1(11) . . . . ?
C20 C21 C22 C23 -179.7(6) . . . . ?
Cu1 O12 C23 C22 -5.3(11) . . . . ?
Cu1 O12 C23 C24 177.1(6) . . . . ?
C21 C22 C23 O12 -1.9(12) . . . . ?
C21 C22 C23 C24 175.8(8) . . . . ?
